data_8102585
loop_
_publ_author_name
'Xiaochuan Li'
'Bingcai Wang'
'Young-A Son'
'Jiange Wang'
'Sheng Wang'

_publ_section_title
;
 Crystal structure of
 5,5',5''-tribromo-3,3''-dimethyl-2,2':3',2''-terthiophene, C14H9Br3S3
;
_journal_issue 4
_journal_name_full 'Zeitschrift f\"ur Kristallographie - New Crystal Structures'
_journal_page_first 697
_journal_volume 224
_journal_year 2009
_chemical_formula_sum 'C14 H9 Br3 S3'
_chemical_formula_weight 513.12
_chemical_name_systematic
;
5,5',5''-tribromo-3,3''-dimethyl-2,2':3',2''-terthiophene,
C~14~H~9~Br~3~S~3~
;
_space_group_IT_number 14
_symmetry_cell_setting monoclinic
_symmetry_space_group_name_Hall '-P 2ybc'
_symmetry_space_group_name_H-M 'P 1 21/c 1'
_atom_sites_solution_hydrogens geom
_atom_sites_solution_primary direct
_atom_sites_solution_secondary difmap
_audit_creation_method SHELXL-97
_cell_angle_alpha 90.00
_cell_angle_beta 91.1880(10)
_cell_angle_gamma 90.00
_cell_formula_units_Z 4
_cell_length_a 19.1566(19)
_cell_length_b 11.6553(12)
_cell_length_c 7.4717(8)
_cell_measurement_reflns_used 4511
_cell_measurement_temperature 295(2)
_cell_measurement_theta_max 27.27
_cell_measurement_theta_min 2.75
_cell_volume 1667.9(3)
_computing_cell_refinement 'Bruker SMART'
_computing_data_collection 'Bruker SMART'
_computing_data_reduction 'Bruker SAINT'
_computing_molecular_graphics 'Bruker SHELXTL'
_computing_publication_material 'Bruker SHELXTL'
_computing_structure_refinement 'SHELXL-97 (Sheldrick, 1997)'
_computing_structure_solution 'SHELXS-97 (Sheldrick, 1990)'
_diffrn_ambient_temperature 295(2)
_diffrn_measured_fraction_theta_full 0.998
_diffrn_measured_fraction_theta_max 0.998
_diffrn_measurement_device_type 'CCD area detector'
_diffrn_measurement_method 'phi and omega scans'
_diffrn_radiation_monochromator graphite
_diffrn_radiation_source 'fine-focus sealed tube'
_diffrn_radiation_type MoK\a
_diffrn_radiation_wavelength 0.71073
_diffrn_reflns_av_R_equivalents 0.0253
_diffrn_reflns_av_sigmaI/netI 0.0238
_diffrn_reflns_limit_h_max 21
_diffrn_reflns_limit_h_min -23
_diffrn_reflns_limit_k_max 14
_diffrn_reflns_limit_k_min -14
_diffrn_reflns_limit_l_max 9
_diffrn_reflns_limit_l_min -9
_diffrn_reflns_number 12447
_diffrn_reflns_theta_full 25.50
_diffrn_reflns_theta_max 25.50
_diffrn_reflns_theta_min 2.75
_exptl_absorpt_coefficient_mu 7.617
_exptl_absorpt_correction_T_max 0.4772
_exptl_absorpt_correction_T_min 0.1121
_exptl_absorpt_correction_type multi-scan
_exptl_absorpt_process_details sadabs
_exptl_crystal_colour colourless
_exptl_crystal_density_diffrn 2.043
_exptl_crystal_density_method 'not measured'
_exptl_crystal_description block
_exptl_crystal_F_000 984
_exptl_crystal_size_max 0.46
_exptl_crystal_size_mid 0.33
_exptl_crystal_size_min 0.11
_refine_diff_density_max 0.823
_refine_diff_density_min -0.746
_refine_diff_density_rms 0.083
_refine_ls_extinction_method none
_refine_ls_goodness_of_fit_ref 1.028
_refine_ls_hydrogen_treatment constr
_refine_ls_matrix_type full
_refine_ls_number_parameters 183
_refine_ls_number_reflns 3086
_refine_ls_number_restraints 0
_refine_ls_restrained_S_all 1.028
_refine_ls_R_factor_all 0.0452
_refine_ls_R_factor_gt 0.0331
_refine_ls_shift/su_max 0.001
_refine_ls_shift/su_mean 0.000
_refine_ls_structure_factor_coef Fsqd
_refine_ls_weighting_details 'calc w=1/[\s^2^(Fo^2^)+(0.0339P)^2^+3.9462P] where P=(Fo^2^+2Fc^2^)/3'
_refine_ls_weighting_scheme calc
_refine_ls_wR_factor_gt 0.0780
_refine_ls_wR_factor_ref 0.0834
_reflns_number_gt 2519
_reflns_number_total 3086
_reflns_threshold_expression >2sigma(I)
_cod_data_source_file 1267-2803.cff
_cod_data_source_block a
_cod_depositor_comments
;
The following automatic conversions were performed:
'_symmetry_cell_setting' value 'Monoclinic' changed to 'monoclinic'
according to '/home/saulius/struct/CIF-dictionaries/cif_core.dic'
dictionary named 'cif_core.dic' version 2.4.1 from 2010-06-29.

Automatic conversion script
Id: cif_fix_enum 1555 2011-01-17 13:19:09Z saulius 
;
_cod_original_sg_symbol_H-M P2(1)/c
_cod_database_code 8102585

loop_
_symmetry_equiv_pos_as_xyz
'x, y, z'
'-x, y+1/2, -z+1/2'
'-x, -y, -z'
'x, -y-1/2, z-1/2'

loop_
_atom_site_label
_atom_site_type_symbol
_atom_site_fract_x
_atom_site_fract_y
_atom_site_fract_z
_atom_site_U_iso_or_equiv
_atom_site_adp_type
_atom_site_occupancy
_atom_site_symmetry_multiplicity
_atom_site_calc_flag
_atom_site_refinement_flags
_atom_site_disorder_assembly
_atom_site_disorder_group
Br1 Br 0.36643(3) 0.43059(4) 0.37197(7) 0.04817(15) Uani 1 1 d . . .
Br2 Br 0.07718(3) -0.18578(5) -0.10164(9) 0.06691(19) Uani 1 1 d . . .
Br3 Br 0.47461(3) -0.31748(4) 0.35531(7) 0.04854(15) Uani 1 1 d . . .
C1 C 0.3248(2) 0.2848(3) 0.3573(5) 0.0350(9) Uani 1 1 d . . .
C2 C 0.3626(2) 0.1813(3) 0.4015(5) 0.0318(9) Uani 1 1 d . . .
H2 H 0.4085 0.1743 0.4432 0.038 Uiso 1 1 calc R . .
C3 C 0.3101(2) 0.0867(3) 0.3640(5) 0.0317(9) Uani 1 1 d . . .
C4 C 0.2456(2) 0.1226(3) 0.3035(5) 0.0335(9) Uani 1 1 d . . .
C5 C 0.1855(2) 0.0558(4) 0.2380(6) 0.0371(10) Uani 1 1 d . . .
C6 C 0.1174(2) 0.0583(4) 0.2871(7) 0.0515(12) Uani 1 1 d . . .
C7 C 0.0754(2) -0.0181(5) 0.1840(7) 0.0544(13) Uani 1 1 d . . .
H7 H 0.0277 -0.0274 0.1999 0.065 Uiso 1 1 calc R . .
C8 C 0.1115(2) -0.0755(4) 0.0613(6) 0.0442(11) Uani 1 1 d . . .
C9 C 0.3328(2) -0.0327(3) 0.3895(5) 0.0307(9) Uani 1 1 d . . .
C10 C 0.3009(2) -0.1234(4) 0.4714(5) 0.0339(9) Uani 1 1 d . . .
C11 C 0.3424(2) -0.2250(3) 0.4670(6) 0.0349(9) Uani 1 1 d . . .
H11 H 0.3283 -0.2950 0.5136 0.042 Uiso 1 1 calc R . .
C12 C 0.4040(2) -0.2088(3) 0.3884(5) 0.0328(9) Uani 1 1 d . . .
C13 C 0.0898(3) 0.1313(7) 0.4402(9) 0.090(2) Uani 1 1 d . . .
H13A H 0.0817 0.0833 0.5421 0.136 Uiso 1 1 calc R . .
H13B H 0.0469 0.1674 0.4028 0.136 Uiso 1 1 calc R . .
H13C H 0.1236 0.1891 0.4718 0.136 Uiso 1 1 calc R . .
C14 C 0.2326(2) -0.1177(4) 0.5651(7) 0.0474(11) Uani 1 1 d . . .
H14A H 0.2230 -0.0396 0.5976 0.071 Uiso 1 1 calc R . .
H14B H 0.2349 -0.1643 0.6710 0.071 Uiso 1 1 calc R . .
H14C H 0.1960 -0.1454 0.4866 0.071 Uiso 1 1 calc R . .
S1 S 0.24058(7) 0.27062(10) 0.28570(17) 0.0478(3) Uani 1 1 d . . .
S2 S 0.19768(6) -0.04021(10) 0.06429(16) 0.0430(3) Uani 1 1 d . . .
S3 S 0.41456(5) -0.07124(9) 0.31210(15) 0.0357(2) Uani 1 1 d . . .

loop_
_atom_site_aniso_label
_atom_site_aniso_U_11
_atom_site_aniso_U_22
_atom_site_aniso_U_33
_atom_site_aniso_U_23
_atom_site_aniso_U_13
_atom_site_aniso_U_12
Br1 0.0588(3) 0.0295(2) 0.0560(3) -0.00278(19) -0.0030(2) -0.0052(2)
Br2 0.0547(3) 0.0630(3) 0.0822(4) -0.0187(3) -0.0194(3) -0.0074(3)
Br3 0.0443(3) 0.0438(3) 0.0577(3) 0.0047(2) 0.0053(2) 0.0131(2)
C1 0.045(3) 0.030(2) 0.030(2) -0.0019(17) 0.0042(19) -0.0051(18)
C2 0.060(3) 0.0129(16) 0.0234(19) -0.0021(14) 0.0194(19) -0.0059(16)
C3 0.034(2) 0.032(2) 0.029(2) -0.0033(16) 0.0031(17) -0.0029(17)
C4 0.037(2) 0.030(2) 0.033(2) -0.0042(17) -0.0001(19) 0.0032(17)
C5 0.036(2) 0.039(2) 0.036(2) -0.0030(18) -0.0051(19) 0.0079(18)
C6 0.037(3) 0.064(3) 0.053(3) -0.011(2) -0.003(2) 0.008(2)
C7 0.028(2) 0.075(3) 0.060(3) -0.009(3) -0.008(2) -0.001(2)
C8 0.038(3) 0.045(2) 0.049(3) -0.001(2) -0.009(2) -0.002(2)
C9 0.028(2) 0.032(2) 0.032(2) -0.0017(17) -0.0025(17) -0.0004(16)
C10 0.032(2) 0.039(2) 0.030(2) 0.0011(17) -0.0025(18) -0.0038(18)
C11 0.037(2) 0.029(2) 0.038(2) 0.0034(17) -0.0056(19) -0.0050(17)
C12 0.034(2) 0.030(2) 0.034(2) 0.0011(17) -0.0019(18) 0.0032(17)
C13 0.038(3) 0.140(6) 0.093(5) -0.061(5) 0.008(3) 0.009(4)
C14 0.039(3) 0.049(3) 0.055(3) 0.007(2) 0.012(2) -0.001(2)
S1 0.0534(7) 0.0396(6) 0.0501(7) -0.0028(5) -0.0050(6) 0.0047(5)
S2 0.0364(6) 0.0415(6) 0.0512(7) -0.0120(5) 0.0024(5) -0.0025(5)
S3 0.0309(6) 0.0337(5) 0.0428(6) 0.0032(4) 0.0056(5) -0.0004(4)

loop_
_atom_type_symbol
_atom_type_description
_atom_type_scat_dispersion_real
_atom_type_scat_dispersion_imag
_atom_type_scat_source
C C 0.0033 0.0016 'International Tables Vol C Tables 4.2.6.8 and 6.1.1.4'
H H 0.0000 0.0000 'International Tables Vol C Tables 4.2.6.8 and 6.1.1.4'
S S 0.1246 0.1234 'International Tables Vol C Tables 4.2.6.8 and 6.1.1.4'
Br Br -0.2901 2.4595 'International Tables Vol C Tables 4.2.6.8 and 6.1.1.4'

loop_
_geom_angle_atom_site_label_1
_geom_angle_atom_site_label_2
_geom_angle_atom_site_label_3
_geom_angle
_geom_angle_site_symmetry_1
_geom_angle_site_symmetry_3
_geom_angle_publ_flag
C2 C1 S1 117.4(3) . . ?
C2 C1 Br1 122.2(3) . . ?
S1 C1 Br1 120.4(2) . . ?
C1 C2 C3 103.8(4) . . ?
C1 C2 H2 128.1 . . ?
C3 C2 H2 128.1 . . ?
C4 C3 C9 126.4(4) . . ?
C4 C3 C2 115.4(4) . . ?
C9 C3 C2 118.2(3) . . ?
C3 C4 C5 130.1(4) . . ?
C3 C4 S1 112.1(3) . . ?
C5 C4 S1 117.5(3) . . ?
C6 C5 C4 130.4(4) . . ?
C6 C5 S2 111.1(3) . . ?
C4 C5 S2 118.4(3) . . ?
C5 C6 C7 112.1(4) . . ?
C5 C6 C13 124.1(5) . . ?
C7 C6 C13 123.8(5) . . ?
C8 C7 C6 113.0(4) . . ?
C8 C7 H7 123.5 . . ?
C6 C7 H7 123.5 . . ?
C7 C8 S2 112.6(4) . . ?
C7 C8 Br2 127.4(4) . . ?
S2 C8 Br2 120.0(3) . . ?
C10 C9 C3 130.9(4) . . ?
C10 C9 S3 111.2(3) . . ?
C3 C9 S3 117.9(3) . . ?
C9 C10 C11 112.0(4) . . ?
C9 C10 C14 125.1(4) . . ?
C11 C10 C14 122.7(4) . . ?
C12 C11 C10 112.9(4) . . ?
C12 C11 H11 123.6 . . ?
C10 C11 H11 123.6 . . ?
C11 C12 S3 112.8(3) . . ?
C11 C12 Br3 127.3(3) . . ?
S3 C12 Br3 119.9(2) . . ?
C6 C13 H13A 109.5 . . ?
C6 C13 H13B 109.5 . . ?
H13A C13 H13B 109.5 . . ?
C6 C13 H13C 109.5 . . ?
H13A C13 H13C 109.5 . . ?
H13B C13 H13C 109.5 . . ?
C10 C14 H14A 109.5 . . ?
C10 C14 H14B 109.5 . . ?
H14A C14 H14B 109.5 . . ?
C10 C14 H14C 109.5 . . ?
H14A C14 H14C 109.5 . . ?
H14B C14 H14C 109.5 . . ?
C1 S1 C4 91.2(2) . . ?
C8 S2 C5 91.2(2) . . ?
C12 S3 C9 91.04(19) . . ?

loop_
_geom_bond_atom_site_label_1
_geom_bond_atom_site_label_2
_geom_bond_distance
_geom_bond_site_symmetry_2
_geom_bond_publ_flag
Br1 C1 1.880(4) . ?
Br2 C8 1.880(5) . ?
Br3 C12 1.873(4) . ?
C1 C2 1.441(6) . ?
C1 S1 1.697(5) . ?
C2 C3 1.514(5) . ?
C2 H2 0.9300 . ?
C3 C4 1.373(6) . ?
C3 C9 1.469(5) . ?
C4 C5 1.466(6) . ?
C4 S1 1.733(4) . ?
C5 C6 1.363(6) . ?
C5 S2 1.733(4) . ?
C6 C7 1.416(7) . ?
C6 C13 1.529(7) . ?
C7 C8 1.339(7) . ?
C7 H7 0.9300 . ?
C8 S2 1.701(5) . ?
C9 C10 1.372(6) . ?
C9 S3 1.739(4) . ?
C10 C11 1.427(6) . ?
C10 C14 1.499(6) . ?
C11 C12 1.342(6) . ?
C11 H11 0.9300 . ?
C12 S3 1.715(4) . ?
C13 H13A 0.9600 . ?
C13 H13B 0.9600 . ?
C13 H13C 0.9600 . ?
C14 H14A 0.9600 . ?
C14 H14B 0.9600 . ?
C14 H14C 0.9600 . ?

loop_
_geom_torsion_atom_site_label_1
_geom_torsion_atom_site_label_2
_geom_torsion_atom_site_label_3
_geom_torsion_atom_site_label_4
_geom_torsion
_geom_torsion_site_symmetry_1
_geom_torsion_site_symmetry_2
_geom_torsion_site_symmetry_3
_geom_torsion_site_symmetry_4
_geom_torsion_publ_flag
S1 C1 C2 C3 0.6(4) . . . . ?
Br1 C1 C2 C3 -178.0(3) . . . . ?
C1 C2 C3 C4 -0.3(4) . . . . ?
C1 C2 C3 C9 177.9(3) . . . . ?
C9 C3 C4 C5 -4.8(7) . . . . ?
C2 C3 C4 C5 173.2(4) . . . . ?
C9 C3 C4 S1 -178.2(3) . . . . ?
C2 C3 C4 S1 -0.2(5) . . . . ?
C3 C4 C5 C6 128.3(6) . . . . ?
S1 C4 C5 C6 -58.6(6) . . . . ?
C3 C4 C5 S2 -54.5(6) . . . . ?
S1 C4 C5 S2 118.6(3) . . . . ?
C4 C5 C6 C7 177.6(4) . . . . ?
S2 C5 C6 C7 0.3(6) . . . . ?
C4 C5 C6 C13 -4.6(9) . . . . ?
S2 C5 C6 C13 178.0(5) . . . . ?
C5 C6 C7 C8 -0.2(7) . . . . ?
C13 C6 C7 C8 -177.9(6) . . . . ?
C6 C7 C8 S2 0.0(6) . . . . ?
C6 C7 C8 Br2 179.4(4) . . . . ?
C4 C3 C9 C10 -47.2(7) . . . . ?
C2 C3 C9 C10 134.8(4) . . . . ?
C4 C3 C9 S3 134.9(4) . . . . ?
C2 C3 C9 S3 -43.0(5) . . . . ?
C3 C9 C10 C11 -179.4(4) . . . . ?
S3 C9 C10 C11 -1.5(4) . . . . ?
C3 C9 C10 C14 -2.8(7) . . . . ?
S3 C9 C10 C14 175.2(4) . . . . ?
C9 C10 C11 C12 1.7(5) . . . . ?
C14 C10 C11 C12 -175.0(4) . . . . ?
C10 C11 C12 S3 -1.2(5) . . . . ?
C10 C11 C12 Br3 179.5(3) . . . . ?
C2 C1 S1 C4 -0.7(3) . . . . ?
Br1 C1 S1 C4 178.0(3) . . . . ?
C3 C4 S1 C1 0.4(3) . . . . ?
C5 C4 S1 C1 -173.9(3) . . . . ?
C7 C8 S2 C5 0.1(4) . . . . ?
Br2 C8 S2 C5 -179.3(3) . . . . ?
C6 C5 S2 C8 -0.2(4) . . . . ?
C4 C5 S2 C8 -177.9(4) . . . . ?
C11 C12 S3 C9 0.3(3) . . . . ?
Br3 C12 S3 C9 179.7(3) . . . . ?
C10 C9 S3 C12 0.7(3) . . . . ?
C3 C9 S3 C12 179.0(3) . . . . ?

loop_
_cod_related_entry_id
_cod_related_entry_database
_cod_related_entry_code
1 ChemSpider 30653979
